data_7117857
loop_
_publ_author_name
'Dominik Wendinger'
'Johanna A. Januszewski'
'Frank Hampel'
'Rik R. Tykwinski'

_publ_section_title
;
 Thermal dimerization of [n]cumulenes (n = 5, 7, 9)
;
_journal_name_full Chem.Commun.
_journal_page_first 14877
_journal_paper_doi 10.1039/C5cc05679a
_journal_volume 51
_journal_year 2015
_chemical_formula_moiety 'C76 H56'
_chemical_formula_sum 'C76 H56'
_chemical_formula_weight 969.20
_space_group_crystal_system monoclinic
_space_group_IT_number 14
_space_group_name_Hall '-P 2ybc'
_space_group_name_H-M_alt 'P 1 21/c 1'
_symmetry_space_group_name_Hall '-P 2ybc'
_symmetry_space_group_name_H-M 'P 1 21/c 1'
_atom_sites_solution_hydrogens geom
_atom_sites_solution_primary direct
_audit_creation_date 2015-05-27
_audit_creation_method
;
Olex2 1.2
(compiled 2015.01.26 svn.r3150 for OlexSys, GUI svn.r4998)
;
_audit_update_record
;
2015-05-29 deposited with the CCDC.
2015-08-07 downloaded from the CCDC.
;
_cell_angle_alpha 90
_cell_angle_beta 98.2323(18)
_cell_angle_gamma 90
_cell_formula_units_Z 2
_cell_length_a 16.2177(3)
_cell_length_b 9.01016(14)
_cell_length_c 21.3998(4)
_cell_measurement_reflns_used 4167
_cell_measurement_temperature 172.9(3)
_cell_measurement_theta_max 63.5230
_cell_measurement_theta_min 5.3340
_cell_volume 3094.80(10)
_computing_cell_refinement
;
CrysAlisPro, Agilent Technologies,
Version 1.171.36.28 (release 01-02-2013 CrysAlis171 .NET)
(compiled Feb  1 2013,16:14:44)
;
_computing_data_collection
;
CrysAlisPro, Agilent Technologies,
Version 1.171.36.28 (release 01-02-2013 CrysAlis171 .NET)
(compiled Feb  1 2013,16:14:44)
;
_computing_data_reduction
;
CrysAlisPro, Agilent Technologies,
Version 1.171.36.28 (release 01-02-2013 CrysAlis171 .NET)
(compiled Feb  1 2013,16:14:44)
;
_computing_molecular_graphics 'Olex2 (Dolomanov et al., 2009)'
_computing_publication_material 'Olex2 (Dolomanov et al., 2009)'
_computing_structure_refinement 'ShelXL (Sheldrick, 2008)'
_computing_structure_solution 'ShelXS (Sheldrick, 2008)'
_diffrn_ambient_temperature 172.9(3)
_diffrn_detector_area_resol_mean 10.6144
_diffrn_measured_fraction_theta_full 0.784
_diffrn_measured_fraction_theta_max 0.992
_diffrn_measurement_details
;
  1 omega  -86.00  -35.00   1.0000   27.9500
omega____ theta____ kappa____ phi______ frames
    -       -1.3659 -178.0000   30.0000 51

  2 omega  -20.00   41.00   1.0000   27.9500
omega____ theta____ kappa____ phi______ frames
    -        1.3659   77.0000 -120.0000 61

  3 omega   60.00  152.00   1.0000  111.8000
omega____ theta____ kappa____ phi______ frames
    -       85.9553   45.0000 -150.0000 92

  4 omega   15.00   91.00   1.0000  111.8000
omega____ theta____ kappa____ phi______ frames
    -       85.9553  -30.0000 -150.0000 76

  5 omega   59.00  158.00   1.0000  111.8000
omega____ theta____ kappa____ phi______ frames
    -       85.9553   30.0000  120.0000 99

  6 omega   21.00   89.00   1.0000  111.8000
omega____ theta____ kappa____ phi______ frames
    -       85.9553  -94.0000 -120.0000 68
;
_diffrn_measurement_device_type 'SuperNova, Dual, Cu at zero, Atlas'
_diffrn_measurement_method '\w scans'
_diffrn_orient_matrix_UB_11 -0.0751563000
_diffrn_orient_matrix_UB_12 0.0179214000
_diffrn_orient_matrix_UB_13 -0.0524012000
_diffrn_orient_matrix_UB_21 -0.0559274000
_diffrn_orient_matrix_UB_22 -0.0801809000
_diffrn_orient_matrix_UB_23 0.0416367000
_diffrn_orient_matrix_UB_31 -0.0210462000
_diffrn_orient_matrix_UB_32 0.1499042000
_diffrn_orient_matrix_UB_33 0.0284968000
_diffrn_radiation_monochromator mirror
_diffrn_radiation_type CuK\a
_diffrn_radiation_wavelength 1.54184
_diffrn_reflns_av_R_equivalents 0.0220
_diffrn_reflns_av_unetI/netI 0.0232
_diffrn_reflns_laue_measured_fraction_full 0.784
_diffrn_reflns_laue_measured_fraction_max 0.992
_diffrn_reflns_limit_h_max 17
_diffrn_reflns_limit_h_min -18
_diffrn_reflns_limit_k_max 10
_diffrn_reflns_limit_k_min -6
_diffrn_reflns_limit_l_max 14
_diffrn_reflns_limit_l_min -23
_diffrn_reflns_number 7901
_diffrn_reflns_point_group_measured_fraction_full 0.784
_diffrn_reflns_point_group_measured_fraction_max 0.992
_diffrn_reflns_theta_full 67.684
_diffrn_reflns_theta_max 58.916
_diffrn_reflns_theta_min 5.335
_diffrn_source 'SuperNova (Cu) X-ray Source'
_exptl_absorpt_coefficient_mu 0.444
_exptl_absorpt_correction_T_max 0.992
_exptl_absorpt_correction_T_min 0.956
_exptl_absorpt_correction_type analytical
_exptl_absorpt_process_details
;
CrysAlisPro, Agilent Technologies,
Version 1.171.36.28 (release 01-02-2013 CrysAlis171 .NET)
(compiled Feb  1 2013,16:14:44)
Analytical numeric absorption correction using a multifaceted crystal
            model based on expressions derived by R.C. Clark & J.S. Reid.
(Clark, R. C. & Reid, J. S. (1995). Acta Cryst. A51, 887-897)
;
_exptl_crystal_colour 'metallic brownish red'
_exptl_crystal_colour_lustre metallic
_exptl_crystal_colour_modifier brownish
_exptl_crystal_colour_primary red
_exptl_crystal_density_diffrn 1.040
_exptl_crystal_description plate
_exptl_crystal_F_000 1024
_exptl_crystal_size_max 0.1367
_exptl_crystal_size_mid 0.0871
_exptl_crystal_size_min 0.0167
_refine_diff_density_max 0.447
_refine_diff_density_min -0.283
_refine_diff_density_rms 0.053
_refine_ls_extinction_coef .
_refine_ls_extinction_method none
_refine_ls_goodness_of_fit_ref 1.086
_refine_ls_hydrogen_treatment constr
_refine_ls_matrix_type full
_refine_ls_number_parameters 352
_refine_ls_number_reflns 4392
_refine_ls_number_restraints 1
_refine_ls_restrained_S_all 1.086
_refine_ls_R_factor_all 0.0680
_refine_ls_R_factor_gt 0.0617
_refine_ls_shift/su_max 0.000
_refine_ls_shift/su_mean 0.000
_refine_ls_structure_factor_coef Fsqd
_refine_ls_weighting_details 'w=1/[\s^2^(Fo^2^)+(0.1291P)^2^+0.6424P] where P=(Fo^2^+2Fc^2^)/3'
_refine_ls_weighting_scheme calc
_refine_ls_wR_factor_gt 0.1866
_refine_ls_wR_factor_ref 0.1947
_reflns_Friedel_coverage 0.000
_reflns_friedel_fraction_full .
_reflns_friedel_fraction_max .
_reflns_number_gt 3760
_reflns_number_total 4392
_reflns_threshold_expression 'I > 2\s(I)'
_cod_data_source_file c5cc05679a2.cif
_cod_data_source_block dw06
_cod_original_cell_volume 3094.81(10)
_cod_database_code 7117857
_shelxl_version_number 2014/6
_chemical_oxdiff_formula 'C38 H28'
_shelx_space_group_comment
;
The symmetry employed for this shelxl refinement is uniquely defined
by the following loop, which should always be used as a source of
symmetry information in preference to the above space-group names.
They are only intended as comments.
;
_reflns_odcompleteness_completeness 98.76
_reflns_odcompleteness_iscentric 1
_reflns_odcompleteness_theta 58.86
_olex2_refinement_description
;
1. Fixed Uiso
 At 1.2 times of:
  All C(H) groups
 At 1.5 times of:
  All C(H,H,H) groups
2. Restrained distances
 C37-C36 \\sim C37A-C32
 with sigma of 0.02
3. Uiso/Uaniso restraints and constraints
Uanis(C37A) = Uanis(C37)
4. Others
 Sof(H36)=Sof(C37A)=Sof(H37D)=Sof(H37E)=Sof(H37F)=1-FVAR(1)
 Sof(H32)=Sof(C37)=Sof(H37A)=Sof(H37B)=Sof(H37C)=FVAR(1)
5.a Aromatic/amide H refined with riding coordinates:
 C12(H12), C13(H13), C14(H14), C15(H15), C22(H22), C23(H23), C24(H24),
 C25(H25), C32(H32), C33(H33), C34(H34), C35(H35), C36(H36), C42(H42), C43(H43),
  C44(H44), C45(H45)
5.b Idealised Me refined as rotating group:
 C17(H17A,H17B,H17C), C27(H27A,H27B,H27C), C37(H37A,H37B,H37C), C37A(H37D,H37E,
 H37F), C47(H47A,H47B,H47C)
;
_olex2_date_sample_data_collection 2013-03-19
_olex2_date_sample_submission 1363561200
_olex2_exptl_crystal_mounting_method 'mounted on a loop'
_olex2_submission_special_instructions 'No special instructions were received'

loop_
_space_group_symop_operation_xyz
'x, y, z'
'-x, y+1/2, -z+1/2'
'-x, -y, -z'
'x, -y-1/2, z-1/2'

loop_
_atom_site_label
_atom_site_type_symbol
_atom_site_fract_x
_atom_site_fract_y
_atom_site_fract_z
_atom_site_U_iso_or_equiv
_atom_site_adp_type
_atom_site_occupancy
_atom_site_site_symmetry_order
_atom_site_calc_flag
_atom_site_refinement_flags_posn
_atom_site_refinement_flags_adp
_atom_site_refinement_flags_occupancy
_atom_site_disorder_assembly
_atom_site_disorder_group
C1 C 0.75053(11) 0.0580(2) 0.52918(9) 0.0324(5) Uani 1 1 d . . . . .
C2 C 0.80798(12) 0.1452(2) 0.51220(9) 0.0351(5) Uani 1 1 d . . . . .
C3 C 0.86147(11) 0.24073(19) 0.49391(9) 0.0332(5) Uani 1 1 d . . . . .
C4 C 0.92901(12) 0.3013(2) 0.53636(9) 0.0343(5) Uani 1 1 d . . . . .
C5 C 0.98620(12) 0.3743(2) 0.56186(9) 0.0339(5) Uani 1 1 d . . . . .
C6 C 0.74020(13) 0.1919(2) 0.33706(9) 0.0395(5) Uani 1 1 d . . . . .
C7 C 0.79764(12) 0.2420(2) 0.38134(10) 0.0367(5) Uani 1 1 d . . . . .
C8 C 0.85218(12) 0.2983(2) 0.42675(9) 0.0340(5) Uani 1 1 d . . . . .
C9 C 0.90413(12) 0.4214(2) 0.41642(9) 0.0355(5) Uani 1 1 d . . . . .
C10 C 0.95285(12) 0.5229(2) 0.42086(9) 0.0345(5) Uani 1 1 d . . . . .
C11 C 0.67366(11) 0.1309(2) 0.54617(9) 0.0343(5) Uani 1 1 d . . . . .
C12 C 0.62661(13) 0.2201(2) 0.50135(11) 0.0434(5) Uani 1 1 d . . . . .
H12 H 0.6433 0.2325 0.4619 0.052 Uiso 1 1 calc R . . . .
C13 C 0.55573(15) 0.2903(3) 0.51463(12) 0.0552(6) Uani 1 1 d . . . . .
H13 H 0.5248 0.3496 0.4843 0.066 Uiso 1 1 calc R . . . .
C14 C 0.53105(16) 0.2722(3) 0.57287(13) 0.0618(7) Uani 1 1 d . . . . .
H14 H 0.4830 0.3185 0.5821 0.074 Uiso 1 1 calc R . . . .
C15 C 0.57767(15) 0.1851(3) 0.61768(12) 0.0599(7) Uani 1 1 d . . . . .
H15 H 0.5608 0.1752 0.6572 0.072 Uiso 1 1 calc R . . . .
C16 C 0.64891(13) 0.1117(2) 0.60559(10) 0.0445(5) Uani 1 1 d . . . . .
C17 C 0.69772(18) 0.0166(3) 0.65529(12) 0.0660(7) Uani 1 1 d . . . . .
H17A H 0.6908 -0.0859 0.6435 0.099 Uiso 1 1 calc GR . . . .
H17B H 0.6779 0.0324 0.6950 0.099 Uiso 1 1 calc GR . . . .
H17C H 0.7556 0.0426 0.6592 0.099 Uiso 1 1 calc GR . . . .
C21 C 0.75636(12) -0.1066(2) 0.52837(9) 0.0345(5) Uani 1 1 d . . . . .
C22 C 0.68238(13) -0.1864(2) 0.51356(11) 0.0432(5) Uani 1 1 d . . . . .
H22 H 0.6320 -0.1358 0.5060 0.052 Uiso 1 1 calc R . . . .
C23 C 0.68295(15) -0.3393(2) 0.50991(12) 0.0536(6) Uani 1 1 d . . . . .
H23 H 0.6332 -0.3912 0.4999 0.064 Uiso 1 1 calc R . . . .
C24 C 0.75724(15) -0.4144(2) 0.52117(12) 0.0540(6) Uani 1 1 d . . . . .
H24 H 0.7580 -0.5174 0.5184 0.065 Uiso 1 1 calc R . . . .
C25 C 0.83056(15) -0.3371(2) 0.53662(11) 0.0498(6) Uani 1 1 d . . . . .
H25 H 0.8803 -0.3896 0.5446 0.060 Uiso 1 1 calc R . . . .
C26 C 0.83255(13) -0.1836(2) 0.54067(10) 0.0397(5) Uani 1 1 d . . . . .
C27 C 0.91482(14) -0.1076(3) 0.55844(13) 0.0576(6) Uani 1 1 d . . . . .
H27A H 0.9333 -0.0677 0.5212 0.086 Uiso 1 1 calc GR . . . .
H27B H 0.9550 -0.1779 0.5779 0.086 Uiso 1 1 calc GR . . . .
H27C H 0.9088 -0.0286 0.5875 0.086 Uiso 1 1 calc GR . . . .
C31 C 0.65610(14) 0.2621(3) 0.32917(10) 0.0483(6) Uani 1 1 d . . . . .
C32 C 0.58613(16) 0.1699(4) 0.32672(14) 0.0762(9) Uani 1 1 d D . . . .
H32 H 0.5930 0.0675 0.3295 0.091 Uiso 0.706(5) 1 calc R . P A 1
C33 C 0.5076(2) 0.2294(7) 0.3202(2) 0.1107(14) Uani 1 1 d . . . . .
H33 H 0.4616 0.1670 0.3188 0.133 Uiso 1 1 calc R . . . .
C34 C 0.4963(3) 0.3758(9) 0.31590(19) 0.1215(18) Uani 1 1 d . . . . .
H34 H 0.4425 0.4140 0.3118 0.146 Uiso 1 1 calc R . . . .
C35 C 0.5633(3) 0.4723(5) 0.31746(14) 0.1001(13) Uani 1 1 d . . . . .
H35 H 0.5542 0.5740 0.3134 0.120 Uiso 1 1 calc R . . . .
C36 C 0.64540(18) 0.4152(3) 0.32529(11) 0.0632(7) Uani 1 1 d D . . . .
H36 H 0.6911 0.4785 0.3278 0.076 Uiso 0.294(5) 1 calc R . P A 2
C37 C 0.7104(3) 0.5260(5) 0.3313(2) 0.0743(11) Uani 0.706(5) 1 d D . P A 1
H37A H 0.7296 0.5436 0.3753 0.111 Uiso 0.706(5) 1 calc GR . P A 1
H37B H 0.6888 0.6166 0.3118 0.111 Uiso 0.706(5) 1 calc GR . P A 1
H37C H 0.7558 0.4914 0.3111 0.111 Uiso 0.706(5) 1 calc GR . P A 1
C37A C 0.5917(7) 0.0142(10) 0.3470(5) 0.0743(11) Uani 0.294(5) 1 d D . P A 2
H37D H 0.6015 -0.0474 0.3122 0.111 Uiso 0.294(5) 1 calc GR . P A 2
H37E H 0.5405 -0.0148 0.3611 0.111 Uiso 0.294(5) 1 calc GR . P A 2
H37F H 0.6369 0.0029 0.3809 0.111 Uiso 0.294(5) 1 calc GR . P A 2
C41 C 0.75590(14) 0.0728(2) 0.29226(11) 0.0489(6) Uani 1 1 d . . . . .
C42 C 0.72318(17) 0.0966(3) 0.22801(12) 0.0665(7) Uani 1 1 d . . . . .
H42 H 0.6924 0.1819 0.2166 0.080 Uiso 1 1 calc R . . . .
C43 C 0.7362(2) -0.0042(4) 0.18236(15) 0.0847(9) Uani 1 1 d . . . . .
H43 H 0.7151 0.0130 0.1403 0.102 Uiso 1 1 calc R . . . .
C44 C 0.7804(2) -0.1296(4) 0.19951(16) 0.0872(10) Uani 1 1 d . . . . .
H44 H 0.7896 -0.1984 0.1688 0.105 Uiso 1 1 calc R . . . .
C45 C 0.8118(3) -0.1556(3) 0.26164(17) 0.0885(10) Uani 1 1 d . . . . .
H45 H 0.8405 -0.2435 0.2722 0.106 Uiso 1 1 calc R . . . .
C46 C 0.80186(19) -0.0542(3) 0.30952(13) 0.0653(7) Uani 1 1 d . . . . .
C47 C 0.8389(3) -0.0856(3) 0.37658(15) 0.0939(11) Uani 1 1 d . . . . .
H47A H 0.8846 -0.0191 0.3889 0.141 Uiso 1 1 calc GR . . . .
H47B H 0.8586 -0.1862 0.3800 0.141 Uiso 1 1 calc GR . . . .
H47C H 0.7973 -0.0717 0.4037 0.141 Uiso 1 1 calc GR . . . .

loop_
_atom_site_aniso_label
_atom_site_aniso_U_11
_atom_site_aniso_U_22
_atom_site_aniso_U_33
_atom_site_aniso_U_23
_atom_site_aniso_U_13
_atom_site_aniso_U_12
C1 0.0297(10) 0.0290(10) 0.0383(11) -0.0021(8) 0.0039(8) -0.0001(8)
C2 0.0339(10) 0.0291(10) 0.0416(11) -0.0034(8) 0.0032(8) 0.0031(9)
C3 0.0296(10) 0.0257(10) 0.0435(11) -0.0021(8) 0.0029(8) -0.0012(8)
C4 0.0339(11) 0.0298(10) 0.0390(11) 0.0032(8) 0.0049(9) -0.0012(9)
C5 0.0365(11) 0.0298(10) 0.0343(10) 0.0045(8) 0.0010(8) 0.0001(9)
C6 0.0406(11) 0.0392(11) 0.0377(11) -0.0017(9) 0.0024(9) -0.0084(9)
C7 0.0366(11) 0.0297(10) 0.0439(12) -0.0013(8) 0.0059(9) -0.0024(8)
C8 0.0307(10) 0.0279(10) 0.0428(11) -0.0038(8) 0.0036(8) -0.0017(8)
C9 0.0356(11) 0.0337(11) 0.0361(11) -0.0006(8) 0.0014(8) 0.0010(9)
C10 0.0355(10) 0.0316(11) 0.0350(11) 0.0024(8) 0.0004(8) -0.0031(9)
C11 0.0316(10) 0.0274(10) 0.0442(11) -0.0045(8) 0.0062(8) -0.0026(8)
C12 0.0400(12) 0.0404(12) 0.0493(13) 0.0011(9) 0.0049(10) 0.0058(9)
C13 0.0463(13) 0.0532(14) 0.0639(16) -0.0049(11) 0.0001(11) 0.0164(11)
C14 0.0454(14) 0.0732(17) 0.0665(17) -0.0188(13) 0.0062(12) 0.0195(12)
C15 0.0505(14) 0.0826(17) 0.0483(14) -0.0098(12) 0.0133(11) 0.0157(13)
C16 0.0430(12) 0.0475(12) 0.0437(12) -0.0051(9) 0.0082(9) 0.0053(10)
C17 0.0712(16) 0.0812(18) 0.0483(14) 0.0108(13) 0.0174(12) 0.0220(15)
C21 0.0364(11) 0.0303(10) 0.0377(11) 0.0001(8) 0.0090(8) 0.0026(8)
C22 0.0361(11) 0.0323(11) 0.0613(14) -0.0023(9) 0.0080(10) -0.0003(9)
C23 0.0528(14) 0.0328(12) 0.0747(17) -0.0046(10) 0.0072(12) -0.0050(10)
C24 0.0623(15) 0.0299(12) 0.0710(16) -0.0021(10) 0.0135(12) 0.0037(11)
C25 0.0507(13) 0.0382(12) 0.0624(15) 0.0033(10) 0.0140(11) 0.0148(10)
C26 0.0382(11) 0.0371(11) 0.0446(12) 0.0029(9) 0.0089(9) 0.0072(9)
C27 0.0383(12) 0.0507(13) 0.0816(18) 0.0077(12) 0.0008(11) 0.0080(11)
C31 0.0434(13) 0.0653(15) 0.0354(12) -0.0037(10) 0.0029(9) 0.0025(11)
C32 0.0406(14) 0.116(2) 0.0713(18) -0.0039(16) 0.0046(12) -0.0096(15)
C33 0.0452(19) 0.183(5) 0.105(3) -0.007(3) 0.0119(17) 0.005(2)
C34 0.070(3) 0.211(6) 0.082(3) -0.021(3) 0.0048(19) 0.049(3)
C35 0.124(3) 0.118(3) 0.0527(18) -0.0102(17) -0.0059(18) 0.067(3)
C36 0.0811(18) 0.0669(17) 0.0385(13) -0.0008(11) -0.0019(12) 0.0214(15)
C37 0.089(3) 0.064(2) 0.066(2) 0.0045(18) -0.0029(19) 0.000(2)
C37A 0.089(3) 0.064(2) 0.066(2) 0.0045(18) -0.0029(19) 0.000(2)
C41 0.0468(12) 0.0474(13) 0.0523(14) -0.0153(10) 0.0068(10) -0.0132(10)
C42 0.0645(16) 0.0767(18) 0.0559(16) -0.0212(13) 0.0000(12) -0.0130(14)
C43 0.099(2) 0.096(2) 0.0575(17) -0.0262(16) 0.0065(16) -0.017(2)
C44 0.115(3) 0.072(2) 0.079(2) -0.0369(17) 0.0272(19) -0.024(2)
C45 0.138(3) 0.0519(16) 0.084(2) -0.0208(15) 0.043(2) -0.0038(18)
C46 0.0844(19) 0.0486(14) 0.0650(16) -0.0087(12) 0.0183(14) -0.0052(14)
C47 0.159(3) 0.0539(17) 0.070(2) 0.0039(14) 0.023(2) 0.034(2)

loop_
_atom_type_symbol
_atom_type_description
_atom_type_scat_dispersion_real
_atom_type_scat_dispersion_imag
_atom_type_scat_source
C C 0.0181 0.0091 'International Tables Vol C Tables 4.2.6.8 and 6.1.1.4'
H H 0.0000 0.0000 'International Tables Vol C Tables 4.2.6.8 and 6.1.1.4'

loop_
_exptl_crystal_face_index_h
_exptl_crystal_face_index_k
_exptl_crystal_face_index_l
_exptl_crystal_face_perp_dist
_exptl_oxdiff_crystal_face_indexfrac_h
_exptl_oxdiff_crystal_face_indexfrac_k
_exptl_oxdiff_crystal_face_indexfrac_l
_exptl_oxdiff_crystal_face_x
_exptl_oxdiff_crystal_face_y
_exptl_oxdiff_crystal_face_z
-2 6 0 0.0653 -2.3484 5.6997 0.1519 0.2707 -0.3193 0.9082
10 0 2 0.0084 10.0000 -0.0002 2.0010 -0.8564 -0.4759 -0.1535
-10 0 -2 0.0084 -10.0000 0.0002 -2.0010 0.8564 0.4759 0.1535
-3 0 14 0.0506 -2.8335 -0.1548 13.7752 -0.5117 0.7444 0.4290
0 -5 6 0.0607 0.4312 -5.2078 6.1473 -0.4479 0.6494 -0.6146
3 1 -14 0.0368 2.6918 0.5606 -13.7378 0.5276 -0.7675 -0.3641
-10 0 -1 0.0248 -10.2729 -0.3202 -0.9404 0.8156 0.5611 0.1414
-10 -1 -2 0.0016 -9.9866 -1.0087 -1.7418 0.8237 0.5669 0.0093
2 0 -14 0.0411 1.7698 0.2825 -13.8726 0.5990 -0.6992 -0.3902
1 -5 6 0.0574 1.2150 -5.0887 6.3523 -0.5154 0.6046 -0.6074
-2 0 14 0.0484 -1.7892 -0.2364 13.8768 -0.5969 0.6968 0.3977
-2 6 0 0.0653 -1.8878 5.7513 -0.0480 0.2475 -0.3576 0.9005

loop_
_geom_angle_atom_site_label_1
_geom_angle_atom_site_label_2
_geom_angle_atom_site_label_3
_geom_angle
_geom_angle_site_symmetry_1
_geom_angle_site_symmetry_3
C2 C1 C11 117.00(16) . .
C2 C1 C21 123.13(17) . .
C21 C1 C11 119.76(16) . .
C1 C2 C3 175.66(19) . .
C2 C3 C4 122.51(18) . .
C2 C3 C8 121.60(17) . .
C4 C3 C8 115.82(16) . .
C5 C4 C3 165.87(19) . .
C4 C5 C10 167.11(19) . 3_766
C7 C6 C31 118.67(19) . .
C7 C6 C41 123.10(19) . .
C41 C6 C31 118.17(18) . .
C6 C7 C8 176.6(2) . .
C7 C8 C3 122.17(17) . .
C7 C8 C9 122.21(18) . .
C9 C8 C3 115.58(16) . .
C10 C9 C8 166.6(2) . .
C9 C10 C5 167.9(2) . 3_766
C12 C11 C1 118.59(18) . .
C12 C11 C16 119.85(18) . .
C16 C11 C1 121.57(17) . .
C13 C12 C11 120.9(2) . .
C14 C13 C12 119.6(2) . .
C13 C14 C15 119.8(2) . .
C14 C15 C16 122.0(2) . .
C11 C16 C17 121.63(19) . .
C15 C16 C11 117.8(2) . .
C15 C16 C17 120.6(2) . .
C22 C21 C1 117.55(17) . .
C22 C21 C26 119.45(18) . .
C26 C21 C1 122.98(17) . .
C23 C22 C21 121.0(2) . .
C24 C23 C22 119.7(2) . .
C23 C24 C25 119.9(2) . .
C24 C25 C26 122.1(2) . .
C21 C26 C27 123.24(19) . .
C25 C26 C21 117.87(19) . .
C25 C26 C27 118.88(19) . .
C32 C31 C6 118.4(2) . .
C36 C31 C6 122.1(2) . .
C36 C31 C32 119.5(2) . .
C31 C32 C37A 122.7(5) . .
C33 C32 C31 120.5(4) . .
C33 C32 C37A 114.9(5) . .
C34 C33 C32 120.7(4) . .
C33 C34 C35 121.3(4) . .
C34 C35 C36 119.7(4) . .
C31 C36 C35 118.3(3) . .
C31 C36 C37 126.7(3) . .
C35 C36 C37 114.9(3) . .
C42 C41 C6 116.2(2) . .
C46 C41 C6 124.0(2) . .
C46 C41 C42 119.7(2) . .
C43 C42 C41 121.1(3) . .
C44 C43 C42 119.1(3) . .
C43 C44 C45 120.7(3) . .
C44 C45 C46 122.1(3) . .
C41 C46 C45 117.2(3) . .
C41 C46 C47 122.4(2) . .
C45 C46 C47 120.3(3) . .

loop_
_geom_bond_atom_site_label_1
_geom_bond_atom_site_label_2
_geom_bond_distance
_geom_bond_site_symmetry_2
C1 C2 1.309(3) .
C1 C11 1.499(3) .
C1 C21 1.487(3) .
C2 C3 1.320(3) .
C3 C4 1.428(3) .
C3 C8 1.515(3) .
C4 C5 1.202(3) .
C5 C10 1.366(3) 3_766
C6 C7 1.310(3) .
C6 C31 1.491(3) .
C6 C41 1.485(3) .
C7 C8 1.318(3) .
C8 C9 1.429(3) .
C9 C10 1.204(3) .
C10 C5 1.366(3) 3_766
C11 C12 1.393(3) .
C11 C16 1.398(3) .
C12 C13 1.377(3) .
C13 C14 1.372(4) .
C14 C15 1.378(4) .
C15 C16 1.387(3) .
C16 C17 1.500(3) .
C21 C22 1.396(3) .
C21 C26 1.408(3) .
C22 C23 1.380(3) .
C23 C24 1.373(3) .
C24 C25 1.377(3) .
C25 C26 1.386(3) .
C26 C27 1.499(3) .
C31 C32 1.401(4) .
C31 C36 1.392(4) .
C32 C33 1.371(5) .
C32 C37A 1.467(9) .
C33 C34 1.333(7) .
C34 C35 1.389(7) .
C35 C36 1.415(5) .
C36 C37 1.443(5) .
C41 C42 1.417(4) .
C41 C46 1.387(4) .
C42 C43 1.372(4) .
C43 C44 1.360(5) .
C44 C45 1.374(5) .
C45 C46 1.399(4) .
C46 C47 1.501(4) .

loop_
_smtbx_masks_void_nr
_smtbx_masks_void_average_x
_smtbx_masks_void_average_y
_smtbx_masks_void_average_z
_smtbx_masks_void_volume
_smtbx_masks_void_count_electrons
1 0.000 -0.444 0.250 224.1 8.7
2 0.000 -0.601 0.750 224.1 8.7
